data_7024501
loop_
_publ_author_name
'Dash, Chandrakanta'
'Shaikh, Mobin M.'
'Butcher, Ray J.'
'Ghosh, Prasenjit'

_publ_section_title
;
 A comparison between nickel and palladium precatalysts of 1,2,4-triazole
 based N-heterocyclic carbenes in hydroamination of activated olefins.
;
_journal_issue 10
_journal_name_full 'Dalton transactions (Cambridge, England : 2003)'
_journal_page_first 2515
_journal_page_last 2524
_journal_paper_doi 10.1039/b917892a
_journal_volume 39
_journal_year 2010
_chemical_formula_moiety 'C14 H26 Br2 N6 Pd'
_chemical_formula_sum 'C14 H26 Br2 N6 Pd'
_chemical_formula_weight 544.63
_chemical_name_systematic
;
?
;
_space_group_IT_number 11
_symmetry_cell_setting monoclinic
_symmetry_space_group_name_Hall '-P 2yb'
_symmetry_space_group_name_H-M 'P 1 21/m 1'
_atom_sites_solution_hydrogens geom
_atom_sites_solution_primary direct
_atom_sites_solution_secondary difmap
_audit_creation_method SHELXL-97
_cell_angle_alpha 90.00
_cell_angle_beta 104.63(3)
_cell_angle_gamma 90.00
_cell_formula_units_Z 4
_cell_length_a 11.101(2)
_cell_length_b 16.730(3)
_cell_length_c 11.513(2)
_cell_measurement_reflns_used 5691
_cell_measurement_temperature 150(2)
_cell_measurement_theta_max 32.4574
_cell_measurement_theta_min 3.0419
_cell_volume 2068.9(7)
_computing_cell_refinement
;
CrysAlis RED, Oxford Diffraction Ltd.,
Version 1.171.32.15 (release 10-01-2008 CrysAlis171 .NET)
(compiled Jan 10 2008,16:37:18)
;
_computing_data_collection
;
CrysAlis CCD, Oxford Diffraction Ltd.,
Version 1.171.32.15 (release 10-01-2008 CrysAlis171 .NET)
(compiled Jan 10 2008,16:37:18)
;
_computing_data_reduction
;
CrysAlis RED, Oxford Diffraction Ltd.,
Version 1.171.32.15 (release 10-01-2008 CrysAlis171 .NET)
(compiled Jan 10 2008,16:37:18)
;
_computing_molecular_graphics 'Bruker SHELXTL (Bruker, 1998)'
_computing_publication_material 'Bruker SHELXTL'
_computing_structure_refinement 'SHELXL-97 (Sheldrick, 2008)'
_computing_structure_solution 'SHELXS-97 (Sheldrick, 2008)'
_diffrn_ambient_temperature 150(2)
_diffrn_detector_area_resol_mean 15.9948
_diffrn_measured_fraction_theta_full 0.991
_diffrn_measured_fraction_theta_max 0.888
_diffrn_measurement_device_type 'Oxford Diffraction CCD'
_diffrn_measurement_method '\w scans'
_diffrn_radiation_monochromator graphite
_diffrn_radiation_source 'Enhance (Mo) X-ray Source'
_diffrn_radiation_type MoK\a
_diffrn_radiation_wavelength 0.71073
_diffrn_reflns_av_R_equivalents 0.0256
_diffrn_reflns_av_sigmaI/netI 0.0612
_diffrn_reflns_limit_h_max 15
_diffrn_reflns_limit_h_min -16
_diffrn_reflns_limit_k_max 25
_diffrn_reflns_limit_k_min -21
_diffrn_reflns_limit_l_max 17
_diffrn_reflns_limit_l_min -10
_diffrn_reflns_number 15996
_diffrn_reflns_theta_full 25.00
_diffrn_reflns_theta_max 32.54
_diffrn_reflns_theta_min 3.05
_exptl_absorpt_coefficient_mu 4.767
_exptl_absorpt_correction_T_max 1.00000
_exptl_absorpt_correction_T_min 0.90411
_exptl_absorpt_correction_type multi-scan
_exptl_absorpt_process_details
;
CrysAlis RED, Oxford Diffraction Ltd.,
Version 1.171.32.15 (release 10-01-2008 CrysAlis171 .NET)
(compiled Jan 10 2008,16:37:18)
Empirical absorption correction using spherical harmonics,
implemented in SCALE3 ABSPACK scaling algorithm.
;
_exptl_crystal_colour yellow
_exptl_crystal_density_diffrn 1.748
_exptl_crystal_density_method 'not measured'
_exptl_crystal_description block
_exptl_crystal_F_000 1072
_exptl_crystal_size_max 0.33
_exptl_crystal_size_mid 0.27
_exptl_crystal_size_min 0.21
_refine_diff_density_max 1.166
_refine_diff_density_min -1.430
_refine_diff_density_rms 0.122
_refine_ls_extinction_method none
_refine_ls_goodness_of_fit_ref 0.902
_refine_ls_hydrogen_treatment constr
_refine_ls_matrix_type full
_refine_ls_number_parameters 252
_refine_ls_number_reflns 6866
_refine_ls_number_restraints 0
_refine_ls_restrained_S_all 0.902
_refine_ls_R_factor_all 0.0791
_refine_ls_R_factor_gt 0.0354
_refine_ls_shift/su_max 0.001
_refine_ls_shift/su_mean 0.000
_refine_ls_structure_factor_coef Fsqd
_refine_ls_weighting_details 'calc w=1/[\s^2^(Fo^2^)+(0.0413P)^2^] where P=(Fo^2^+2Fc^2^)/3'
_refine_ls_weighting_scheme calc
_refine_ls_wR_factor_gt 0.0793
_refine_ls_wR_factor_ref 0.0860
_reflns_number_gt 3838
_reflns_number_total 6866
_reflns_threshold_expression I>2\s(I)
_cod_data_source_file b917892a.txt
_cod_data_source_block pg196
_cod_depositor_comments
;
The following automatic conversions were performed:

'_symmetry_cell_setting' value 'Monoclinic' changed to 'monoclinic'
according to /home/saulius/struct/CIF-dictionaries/cif_core.dic
dictionary named 'cif_core.dic' version 2.4.2 from 2011-04-26.

Automatic conversion script
Id: cif_fix_values 1891 2012-01-12 08:04:46Z andrius 
;
_cod_original_sg_symbol_H-M 'P 21/m'
_cod_database_code 7024501

loop_
_symmetry_equiv_pos_as_xyz
'x, y, z'
'-x, y+1/2, -z'
'-x, -y, -z'
'x, -y-1/2, z'

loop_
_atom_site_label
_atom_site_type_symbol
_atom_site_fract_x
_atom_site_fract_y
_atom_site_fract_z
_atom_site_U_iso_or_equiv
_atom_site_adp_type
_atom_site_occupancy
_atom_site_symmetry_multiplicity
_atom_site_calc_flag
_atom_site_refinement_flags
Pd1 Pd 0.0000 0.5000 0.0000 0.01766(8) Uani 1 2 d S
Br1 Br 0.00743(3) 0.35587(2) 0.01551(3) 0.03725(11) Uani 1 1 d .
N1A N 0.0405(2) 0.52738(19) 0.2664(2) 0.0317(7) Uani 1 1 d .
N2A N 0.1236(3) 0.5224(2) 0.3771(2) 0.0407(8) Uani 1 1 d .
N3A N 0.2094(2) 0.49064(16) 0.2316(2) 0.0256(6) Uani 1 1 d .
C1A C 0.0892(3) 0.50767(18) 0.1756(3) 0.0230(7) Uani 1 1 d .
C2A C 0.2255(3) 0.5008(2) 0.3506(3) 0.0369(9) Uani 1 1 d .
H2AA H 0.3025 0.4930 0.4082 0.044 Uiso 1 1 calc R
C3A C -0.0905(3) 0.5477(3) 0.2589(3) 0.0430(10) Uani 1 1 d .
H3AA H -0.1312 0.5608 0.1732 0.052 Uiso 1 1 calc R
C4A C -0.1577(4) 0.4746(3) 0.2933(4) 0.0689(15) Uani 1 1 d .
H4AA H -0.1526 0.4300 0.2394 0.103 Uiso 1 1 calc R
H4AB H -0.2452 0.4878 0.2861 0.103 Uiso 1 1 calc R
H4AC H -0.1180 0.4592 0.3763 0.103 Uiso 1 1 calc R
C5A C -0.1002(4) 0.6194(3) 0.3320(4) 0.0771(18) Uani 1 1 d .
H5AA H -0.0596 0.6648 0.3038 0.116 Uiso 1 1 calc R
H5AB H -0.0594 0.6087 0.4164 0.116 Uiso 1 1 calc R
H5AC H -0.1882 0.6320 0.3240 0.116 Uiso 1 1 calc R
C6A C 0.3044(3) 0.4657(2) 0.1714(3) 0.0347(8) Uani 1 1 d .
H6AA H 0.2726 0.4195 0.1188 0.042 Uiso 1 1 calc R
H6AB H 0.3791 0.4477 0.2327 0.042 Uiso 1 1 calc R
C7A C 0.3416(3) 0.5308(3) 0.0972(3) 0.0462(10) Uani 1 1 d .
H7AA H 0.4019 0.5097 0.0559 0.069 Uiso 1 1 calc R
H7AB H 0.3794 0.5751 0.1497 0.069 Uiso 1 1 calc R
H7AC H 0.2678 0.5501 0.0378 0.069 Uiso 1 1 calc R
Pd2 Pd 0.54180(3) 0.7500 0.40433(3) 0.02619(10) Uani 1 2 d S
Br2 Br 0.54475(4) 0.60502(3) 0.40450(4) 0.05042(13) Uani 1 1 d .
N11B N 0.5526(3) 0.7500 0.6640(3) 0.0340(10) Uani 1 2 d S
N12B N 0.6239(4) 0.7500 0.7804(3) 0.0419(12) Uani 1 2 d S
N13B N 0.7363(3) 0.7500 0.6485(3) 0.0412(12) Uani 1 2 d S
C11B C 0.6185(4) 0.7500 0.5830(4) 0.0313(11) Uani 1 2 d S
C12B C 0.7363(5) 0.7500 0.7673(4) 0.0432(14) Uani 1 2 d S
H12A H 0.8093 0.7500 0.8317 0.052 Uiso 1 2 calc SR
C13B C 0.4166(5) 0.7500 0.6416(5) 0.0555(19) Uani 1 2 d S
H13A H 0.3812 0.7500 0.5527 0.067 Uiso 1 2 calc SR
C14B C 0.3732(5) 0.6755(4) 0.6897(5) 0.094(2) Uani 1 1 d .
H14A H 0.4002 0.6289 0.6513 0.142 Uiso 1 1 calc R
H14B H 0.2822 0.6759 0.6728 0.142 Uiso 1 1 calc R
H14C H 0.4088 0.6728 0.7767 0.142 Uiso 1 1 calc R
C16B C 0.8474(6) 0.7714(5) 0.6018(6) 0.043(3) Uani 0.50 1 d P
H16A H 0.8788 0.8232 0.6299 0.051 Uiso 0.50 1 d PR
H16B H 0.8237 0.7721 0.5156 0.051 Uiso 0.50 1 d PR
C17B C 0.9406(9) 0.7116(6) 0.6404(8) 0.082(4) Uani 0.50 1 d P
H17A H 1.0127 0.7229 0.6115 0.123 Uiso 0.50 1 d PR
H17B H 0.9633 0.7115 0.7266 0.123 Uiso 0.50 1 d PR
H17C H 0.9079 0.6601 0.6117 0.123 Uiso 0.50 1 d PR
N21B N 0.4927(3) 0.7500 0.1328(3) 0.0220(8) Uani 1 2 d S
N22B N 0.4001(3) 0.7500 0.0260(3) 0.0266(9) Uani 1 2 d S
N23B N 0.3241(4) 0.7500 0.1844(3) 0.0519(15) Uani 1 2 d S
C21B C 0.4501(4) 0.7500 0.2293(4) 0.0261(10) Uani 1 2 d S
C22B C 0.2996(4) 0.7500 0.0622(4) 0.0382(13) Uani 1 2 d S
H22A H 0.2182 0.7500 0.0102 0.046 Uiso 1 2 calc SR
C23B C 0.6230(4) 0.7500 0.1291(4) 0.0369(13) Uani 1 2 d S
H23A H 0.6750 0.7500 0.2138 0.044 Uiso 1 2 calc SR
C24B C 0.6516(3) 0.6742(3) 0.0698(3) 0.0497(11) Uani 1 1 d .
H24A H 0.6338 0.6277 0.1146 0.075 Uiso 1 1 calc R
H24B H 0.7397 0.6738 0.0691 0.075 Uiso 1 1 calc R
H24C H 0.5998 0.6718 -0.0129 0.075 Uiso 1 1 calc R
C26B C 0.2343(6) 0.7812(4) 0.2558(6) 0.0246(14) Uani 0.50 1 d P
H26A H 0.1628 0.8061 0.2038 0.029 Uiso 0.50 1 d PR
H26B H 0.2747 0.8188 0.3160 0.029 Uiso 0.50 1 d PR
C27B C 0.1994(6) 0.7077(5) 0.3117(6) 0.0335(16) Uani 0.50 1 d P
H27A H 0.1424 0.7209 0.3590 0.050 Uiso 0.50 1 d PR
H27B H 0.1605 0.6709 0.2495 0.050 Uiso 0.50 1 d PR
H27C H 0.2726 0.6836 0.3620 0.050 Uiso 0.50 1 d PR

loop_
_atom_site_aniso_label
_atom_site_aniso_U_11
_atom_site_aniso_U_22
_atom_site_aniso_U_33
_atom_site_aniso_U_23
_atom_site_aniso_U_13
_atom_site_aniso_U_12
Pd1 0.01571(16) 0.01762(17) 0.01824(16) 0.00020(13) 0.00167(12) 0.00161(13)
Br1 0.0340(2) 0.0244(2) 0.0470(2) 0.00267(17) -0.00151(16) 0.00055(16)
N1A 0.0244(14) 0.0475(19) 0.0203(13) 0.0003(14) 0.0004(10) 0.0053(14)
N2A 0.0358(17) 0.062(2) 0.0183(14) 0.0025(15) -0.0040(12) 0.0116(16)
N3A 0.0227(13) 0.0229(16) 0.0276(14) -0.0017(12) -0.0003(11) 0.0046(11)
C1A 0.0206(15) 0.0219(18) 0.0248(16) 0.0016(13) 0.0030(12) 0.0022(13)
C2A 0.0347(19) 0.042(2) 0.0254(18) 0.0023(16) -0.0076(14) 0.0030(17)
C3A 0.0290(18) 0.078(3) 0.0210(17) -0.0017(19) 0.0053(13) 0.019(2)
C4A 0.043(2) 0.116(5) 0.053(3) 0.015(3) 0.023(2) 0.003(3)
C5A 0.052(3) 0.113(5) 0.056(3) -0.033(3) -0.005(2) 0.039(3)
C6A 0.0216(16) 0.039(2) 0.042(2) -0.0068(19) 0.0046(14) 0.0070(16)
C7A 0.033(2) 0.060(3) 0.047(2) -0.005(2) 0.0109(17) -0.006(2)
Pd2 0.01578(17) 0.0490(3) 0.01248(16) 0.000 0.00112(12) 0.000
Br2 0.0479(3) 0.0575(3) 0.0373(2) 0.00478(19) -0.00516(18) 0.0124(2)
N11B 0.0190(18) 0.067(3) 0.0137(17) 0.000 0.0002(14) 0.000
N12B 0.036(2) 0.069(4) 0.0156(19) 0.000 -0.0011(16) 0.000
N13B 0.022(2) 0.077(4) 0.020(2) 0.000 -0.0028(15) 0.000
C11B 0.020(2) 0.052(3) 0.018(2) 0.000 -0.0013(17) 0.000
C12B 0.040(3) 0.062(4) 0.021(2) 0.000 -0.004(2) 0.000
C13B 0.024(3) 0.114(6) 0.030(3) 0.000 0.009(2) 0.000
C14B 0.047(3) 0.148(6) 0.090(4) 0.008(4) 0.021(3) -0.028(3)
C16B 0.025(3) 0.057(9) 0.044(4) 0.013(4) 0.005(3) -0.004(3)
C17B 0.080(7) 0.110(9) 0.075(7) 0.013(6) 0.053(6) 0.032(7)
N21B 0.0200(17) 0.030(2) 0.0153(16) 0.000 0.0025(13) 0.000
N22B 0.0229(19) 0.040(3) 0.0147(17) 0.000 -0.0004(14) 0.000
N23B 0.018(2) 0.124(5) 0.0139(19) 0.000 0.0036(15) 0.000
C21B 0.021(2) 0.042(3) 0.015(2) 0.000 0.0022(16) 0.000
C22B 0.022(2) 0.066(4) 0.021(2) 0.000 -0.0035(18) 0.000
C23B 0.022(2) 0.071(4) 0.019(2) 0.000 0.0083(18) 0.000
C24B 0.042(2) 0.077(3) 0.0308(19) 0.005(2) 0.0103(16) 0.027(2)
C26B 0.027(3) 0.023(3) 0.025(3) 0.001(3) 0.008(3) 0.006(3)
C27B 0.026(3) 0.045(4) 0.028(4) -0.002(3) 0.005(3) -0.003(3)

loop_
_atom_type_symbol
_atom_type_description
_atom_type_scat_dispersion_real
_atom_type_scat_dispersion_imag
_atom_type_scat_source
C C 0.0033 0.0016 'International Tables Vol C Tables 4.2.6.8 and 6.1.1.4'
H H 0.0000 0.0000 'International Tables Vol C Tables 4.2.6.8 and 6.1.1.4'
N N 0.0061 0.0033 'International Tables Vol C Tables 4.2.6.8 and 6.1.1.4'
Br Br -0.2901 2.4595 'International Tables Vol C Tables 4.2.6.8 and 6.1.1.4'
Pd Pd -0.9988 1.0072 'International Tables Vol C Tables 4.2.6.8 and 6.1.1.4'

loop_
_geom_angle_atom_site_label_1
_geom_angle_atom_site_label_2
_geom_angle_atom_site_label_3
_geom_angle
_geom_angle_site_symmetry_1
_geom_angle_site_symmetry_3
C1A Pd1 C1A 180.0 . 3_565
C1A Pd1 Br1 89.45(9) . .
C1A Pd1 Br1 90.55(9) 3_565 .
C1A Pd1 Br1 90.55(9) . 3_565
C1A Pd1 Br1 89.45(9) 3_565 3_565
Br1 Pd1 Br1 180.000(18) . 3_565
C1A N1A N2A 113.7(3) . .
C1A N1A C3A 126.9(3) . .
N2A N1A C3A 119.3(3) . .
C2A N2A N1A 102.6(3) . .
C2A N3A C1A 108.5(3) . .
C2A N3A C6A 126.3(3) . .
C1A N3A C6A 125.2(3) . .
N1A C1A N3A 103.0(3) . .
N1A C1A Pd1 127.4(2) . .
N3A C1A Pd1 129.5(2) . .
N2A C2A N3A 112.1(3) . .
N2A C2A H2AA 123.9 . .
N3A C2A H2AA 123.9 . .
N1A C3A C5A 111.4(3) . .
N1A C3A C4A 109.7(3) . .
C5A C3A C4A 112.8(4) . .
N1A C3A H3AA 107.6 . .
C5A C3A H3AA 107.6 . .
C4A C3A H3AA 107.6 . .
C3A C4A H4AA 109.5 . .
C3A C4A H4AB 109.5 . .
H4AA C4A H4AB 109.5 . .
C3A C4A H4AC 109.5 . .
H4AA C4A H4AC 109.5 . .
H4AB C4A H4AC 109.5 . .
C3A C5A H5AA 109.5 . .
C3A C5A H5AB 109.5 . .
H5AA C5A H5AB 109.5 . .
C3A C5A H5AC 109.5 . .
H5AA C5A H5AC 109.5 . .
H5AB C5A H5AC 109.5 . .
N3A C6A C7A 113.4(3) . .
N3A C6A H6AA 108.9 . .
C7A C6A H6AA 108.9 . .
N3A C6A H6AB 108.9 . .
C7A C6A H6AB 108.9 . .
H6AA C6A H6AB 107.7 . .
C6A C7A H7AA 109.5 . .
C6A C7A H7AB 109.5 . .
H7AA C7A H7AB 109.5 . .
C6A C7A H7AC 109.5 . .
H7AA C7A H7AC 109.5 . .
H7AB C7A H7AC 109.5 . .
C21B Pd2 C11B 174.84(17) . .
C21B Pd2 Br2 90.235(12) . .
C11B Pd2 Br2 89.831(12) . .
C21B Pd2 Br2 90.235(12) . 4_575
C11B Pd2 Br2 89.831(12) . 4_575
Br2 Pd2 Br2 178.47(3) . 4_575
C11B N11B N12B 113.8(4) . .
C11B N11B C13B 127.2(4) . .
N12B N11B C13B 119.1(4) . .
C12B N12B N11B 102.8(4) . .
C11B N13B C12B 108.6(4) . .
C11B N13B C16B 124.9(4) . 4_575
C12B N13B C16B 124.2(4) . 4_575
C11B N13B C16B 124.9(4) . .
C12B N13B C16B 124.2(4) . .
C16B N13B C16B 27.5(6) 4_575 .
N11B C11B N13B 103.8(4) . .
N11B C11B Pd2 123.5(3) . .
N13B C11B Pd2 132.6(3) . .
N12B C12B N13B 111.1(4) . .
N12B C12B H12A 124.5 . .
N13B C12B H12A 124.5 . .
N11B C13B C14B 110.4(3) . .
N11B C13B C14B 110.4(3) . 4_575
C14B C13B C14B 113.3(6) . 4_575
N11B C13B H13A 107.5 . .
C14B C13B H13A 107.5 . .
C14B C13B H13A 107.5 4_575 .
C13B C14B H14A 109.5 . .
C13B C14B H14B 109.5 . .
H14A C14B H14B 109.5 . .
C13B C14B H14C 109.5 . .
H14A C14B H14C 109.5 . .
H14B C14B H14C 109.5 . .
C16B C16B C17B 105.6(8) 4_575 4_575
C16B C16B C17B 45.5(5) 4_575 .
C17B C16B C17B 60.2(11) 4_575 .
C16B C16B N13B 76.3(3) 4_575 .
C17B C16B N13B 135.7(8) 4_575 .
C17B C16B N13B 108.4(6) . .
C16B C16B H16A 154.6 4_575 .
C17B C16B H16A 51.8 4_575 .
C17B C16B H16A 110.8 . .
N13B C16B H16A 110.7 . .
C16B C16B H16B 90.7 4_575 .
C17B C16B H16B 114.5 4_575 .
C17B C16B H16B 108.6 . .
N13B C16B H16B 109.6 . .
H16A C16B H16B 108.6 . .
C16B C17B C17B 74.4(8) 4_575 4_575
C16B C17B C16B 28.9(7) 4_575 .
C17B C17B C16B 45.5(5) 4_575 .
C16B C17B H17A 127.9 4_575 .
C17B C17B H17A 78.6 4_575 .
C16B C17B H17A 110.8 . .
C16B C17B H17B 114.2 4_575 .
C17B C17B H17B 90.0 4_575 .
C16B C17B H17B 107.7 . .
H17A C17B H17B 109.5 . .
C16B C17B H17C 81.5 4_575 .
C17B C17B H17C 153.8 4_575 .
C16B C17B H17C 109.9 . .
H17A C17B H17C 109.5 . .
H17B C17B H17C 109.5 . .
C21B N21B N22B 113.9(3) . .
C21B N21B C23B 126.6(3) . .
N22B N21B C23B 119.5(3) . .
C22B N22B N21B 102.8(4) . .
C21B N23B C22B 108.1(4) . .
C21B N23B C26B 122.7(4) . .
C22B N23B C26B 124.4(4) . .
C21B N23B C26B 122.7(4) . 4_575
C22B N23B C26B 124.4(4) . 4_575
C26B N23B C26B 39.8(5) . 4_575
N21B C21B N23B 103.5(3) . .
N21B C21B Pd2 130.3(3) . .
N23B C21B Pd2 126.2(3) . .
N22B C22B N23B 111.8(4) . .
N22B C22B H22A 124.1 . .
N23B C22B H22A 124.1 . .
N21B C23B C24B 109.6(3) . .
N21B C23B C24B 109.6(3) . 4_575
C24B C23B C24B 114.1(4) . 4_575
N21B C23B H23A 107.8 . .
C24B C23B H23A 107.8 . .
C24B C23B H23A 107.8 4_575 .
C23B C24B H24A 109.5 . .
C23B C24B H24B 109.5 . .
H24A C24B H24B 109.5 . .
C23B C24B H24C 109.5 . .
H24A C24B H24C 109.5 . .
H24B C24B H24C 109.5 . .
C27B C26B C26B 102.6(7) 4_575 4_575
C27B C26B C27B 68.6(9) 4_575 .
C26B C26B C27B 34.0(3) 4_575 .
C27B C26B N23B 163.8(9) 4_575 .
C26B C26B N23B 70.1(3) 4_575 .
C27B C26B N23B 103.1(4) . .
C27B C26B H26A 85.1 4_575 .
C26B C26B H26A 115.8 4_575 .
C27B C26B H26A 111.4 . .
N23B C26B H26A 111.1 . .
C27B C26B H26B 61.9 4_575 .
C26B C26B H26B 130.9 4_575 .
C27B C26B H26B 110.8 . .
N23B C26B H26B 111.2 . .
H26A C26B H26B 109.1 . .
C26B C27B C27B 77.4(7) 4_575 4_575
C26B C27B C26B 43.4(7) 4_575 .
C27B C27B C26B 34.0(3) 4_575 .
C26B C27B H27A 150.5 4_575 .
C27B C27B H27A 76.7 4_575 .
C26B C27B H27A 109.7 . .
C26B C27B H27B 77.4 4_575 .
C27B C27B H27B 129.9 4_575 .
C26B C27B H27B 109.0 . .
H27A C27B H27B 109.5 . .
C26B C27B H27C 94.1 4_575 .
C27B C27B H27C 114.9 4_575 .
C26B C27B H27C 109.7 . .
H27A C27B H27C 109.5 . .
H27B C27B H27C 109.5 . .

loop_
_geom_bond_atom_site_label_1
_geom_bond_atom_site_label_2
_geom_bond_distance
_geom_bond_site_symmetry_2
Pd1 C1A 2.018(3) .
Pd1 C1A 2.018(3) 3_565
Pd1 Br1 2.4178(6) .
Pd1 Br1 2.4178(6) 3_565
N1A C1A 1.333(4) .
N1A N2A 1.375(3) .
N1A C3A 1.475(4) .
N2A C2A 1.295(5) .
N3A C2A 1.347(4) .
N3A C1A 1.357(4) .
N3A C6A 1.461(4) .
C2A H2AA 0.9500 .
C3A C5A 1.485(6) .
C3A C4A 1.535(6) .
C3A H3AA 1.0000 .
C4A H4AA 0.9800 .
C4A H4AB 0.9800 .
C4A H4AC 0.9800 .
C5A H5AA 0.9800 .
C5A H5AB 0.9800 .
C5A H5AC 0.9800 .
C6A C7A 1.505(5) .
C6A H6AA 0.9900 .
C6A H6AB 0.9900 .
C7A H7AA 0.9800 .
C7A H7AB 0.9800 .
C7A H7AC 0.9800 .
Pd2 C21B 2.015(4) .
Pd2 C11B 2.018(4) .
Pd2 Br2 2.4258(7) .
Pd2 Br2 2.4258(7) 4_575
N11B C11B 1.323(5) .
N11B N12B 1.373(5) .
N11B C13B 1.467(6) .
N12B C12B 1.294(7) .
N13B C11B 1.334(5) .
N13B C12B 1.368(6) .
N13B C16B 1.508(7) 4_575
N13B C16B 1.508(7) .
C12B H12A 0.9500 .
C13B C14B 1.492(6) .
C13B C14B 1.492(5) 4_575
C13B H13A 1.0000 .
C14B H14A 0.9800 .
C14B H14B 0.9800 .
C14B H14C 0.9800 .
C16B C16B 0.716(16) 4_575
C16B C17B 1.057(10) 4_575
C16B C17B 1.427(10) .
C16B H16A 0.9601 .
C16B H16B 0.9600 .
C17B C16B 1.057(10) 4_575
C17B C17B 1.29(2) 4_575
C17B H17A 0.9601 .
C17B H17B 0.9599 .
C17B H17C 0.9601 .
N21B C21B 1.314(5) .
N21B N22B 1.389(5) .
N21B C23B 1.457(5) .
N22B C22B 1.286(6) .
N23B C21B 1.363(5) .
N23B C22B 1.363(6) .
N23B C26B 1.535(7) .
N23B C26B 1.535(7) 4_575
C22B H22A 0.9500 .
C23B C24B 1.512(4) .
C23B C24B 1.512(4) 4_575
C23B H23A 1.0000 .
C24B H24A 0.9800 .
C24B H24B 0.9800 .
C24B H24C 0.9800 .
C26B C27B 0.851(8) 4_575
C26B C26B 1.044(13) 4_575
C26B C27B 1.484(8) .
C26B H26A 0.9600 .
C26B H26B 0.9600 .
C27B C26B 0.851(8) 4_575
C27B C27B 1.416(15) 4_575
C27B H27A 0.9600 .
C27B H27B 0.9600 .
C27B H27C 0.9600 .

loop_
_geom_torsion_atom_site_label_1
_geom_torsion_atom_site_label_2
_geom_torsion_atom_site_label_3
_geom_torsion_atom_site_label_4
_geom_torsion
_geom_torsion_site_symmetry_1
_geom_torsion_site_symmetry_4
C1A N1A N2A C2A 1.5(4) . .
C3A N1A N2A C2A 177.4(4) . .
N2A N1A C1A N3A -1.0(4) . .
C3A N1A C1A N3A -176.6(4) . .
N2A N1A C1A Pd1 176.1(2) . .
C3A N1A C1A Pd1 0.4(5) . .
C2A N3A C1A N1A 0.1(4) . .
C6A N3A C1A N1A -179.8(3) . .
C2A N3A C1A Pd1 -176.8(3) . .
C6A N3A C1A Pd1 3.3(5) . .
C1A Pd1 C1A N1A 75(39) 3_565 .
Br1 Pd1 C1A N1A -105.2(3) . .
Br1 Pd1 C1A N1A 74.8(3) 3_565 .
C1A Pd1 C1A N3A -109(39) 3_565 .
Br1 Pd1 C1A N3A 71.1(3) . .
Br1 Pd1 C1A N3A -108.9(3) 3_565 .
N1A N2A C2A N3A -1.3(4) . .
C1A N3A C2A N2A 0.8(4) . .
C6A N3A C2A N2A -179.3(3) . .
C1A N1A C3A C5A -135.0(4) . .
N2A N1A C3A C5A 49.5(5) . .
C1A N1A C3A C4A 99.3(4) . .
N2A N1A C3A C4A -76.1(4) . .
C2A N3A C6A C7A -111.1(4) . .
C1A N3A C6A C7A 68.8(4) . .
C11B N11B N12B C12B 0.000(1) . .
C13B N11B N12B C12B 180.000(1) . .
N12B N11B C11B N13B 0.000(1) . .
C13B N11B C11B N13B 180.000(1) . .
N12B N11B C11B Pd2 180.0 . .
C13B N11B C11B Pd2 0.000(1) . .
C12B N13B C11B N11B 0.000(1) . .
C16B N13B C11B N11B 163.2(4) 4_575 .
C16B N13B C11B N11B -163.2(4) . .
C12B N13B C11B Pd2 180.000(1) . .
C16B N13B C11B Pd2 -16.8(4) 4_575 .
C16B N13B C11B Pd2 16.8(4) . .
C21B Pd2 C11B N11B 0.000(6) . .
Br2 Pd2 C11B N11B -90.745(14) . .
Br2 Pd2 C11B N11B 90.745(14) 4_575 .
C21B Pd2 C11B N13B 180.000(6) . .
Br2 Pd2 C11B N13B 89.255(14) . .
Br2 Pd2 C11B N13B -89.255(14) 4_575 .
N11B N12B C12B N13B 0.000(1) . .
C11B N13B C12B N12B 0.000(1) . .
C16B N13B C12B N12B -163.3(4) 4_575 .
C16B N13B C12B N12B 163.3(4) . .
C11B N11B C13B C14B 117.0(4) . .
N12B N11B C13B C14B -63.0(4) . .
C11B N11B C13B C14B -117.0(4) . 4_575
N12B N11B C13B C14B 63.0(4) . 4_575
C11B N13B C16B C16B -99.8(3) . 4_575
C12B N13B C16B C16B 99.6(3) . 4_575
C11B N13B C16B C17B 161.7(12) . 4_575
C12B N13B C16B C17B 1.1(15) . 4_575
C16B N13B C16B C17B -98.5(13) 4_575 4_575
C11B N13B C16B C17B -132.4(5) . .
C12B N13B C16B C17B 67.0(7) . .
C16B N13B C16B C17B -32.6(6) 4_575 .
C17B C16B C17B C16B 180.000(3) 4_575 4_575
N13B C16B C17B C16B 47.3(8) . 4_575
C16B C16B C17B C17B 180.000(2) 4_575 4_575
N13B C16B C17B C17B -132.7(8) . 4_575
C21B N21B N22B C22B 0.0 . .
C23B N21B N22B C22B 180.0 . .
N22B N21B C21B N23B 0.0 . .
C23B N21B C21B N23B 180.0 . .
N22B N21B C21B Pd2 180.0 . .
C23B N21B C21B Pd2 0.0 . .
C22B N23B C21B N21B 0.0 . .
C26B N23B C21B N21B -156.2(3) . .
C26B N23B C21B N21B 156.2(3) 4_575 .
C22B N23B C21B Pd2 180.0 . .
C26B N23B C21B Pd2 23.8(3) . .
C26B N23B C21B Pd2 -23.8(3) 4_575 .
C11B Pd2 C21B N21B 180.000(3) . .
Br2 Pd2 C21B N21B -89.274(14) . .
Br2 Pd2 C21B N21B 89.274(14) 4_575 .
C11B Pd2 C21B N23B 0.000(3) . .
Br2 Pd2 C21B N23B 90.726(14) . .
Br2 Pd2 C21B N23B -90.726(14) 4_575 .
N21B N22B C22B N23B 0.0 . .
C21B N23B C22B N22B 0.0 . .
C26B N23B C22B N22B 155.7(3) . .
C26B N23B C22B N22B -155.7(3) 4_575 .
C21B N21B C23B C24B 117.0(3) . .
N22B N21B C23B C24B -63.0(3) . .
C21B N21B C23B C24B -117.0(3) . 4_575
N22B N21B C23B C24B 63.0(3) . 4_575
C21B N23B C26B C27B -38(3) . 4_575
C22B N23B C26B C27B 170(3) . 4_575
C26B N23B C26B C27B 66(3) 4_575 4_575
C21B N23B C26B C26B -103.4(3) . 4_575
C22B N23B C26B C26B 104.3(3) . 4_575
C21B N23B C26B C27B -94.8(5) . .
C22B N23B C26B C27B 113.0(4) . .
C26B N23B C26B C27B 8.6(5) 4_575 .
C27B C26B C27B C26B 180.000(3) 4_575 4_575
N23B C26B C27B C26B -14.6(9) . 4_575
C26B C26B C27B C27B 180.000(4) 4_575 4_575
N23B C26B C27B C27B 165.4(9) . 4_575
